data_2220152
loop_
_publ_author_name
'Li, Hua-Qiong'
'Xian, Hui-Duo'
'Liu, Jian-Feng'
'Zhao, Guo-Liang'

_publ_section_title
<i>catena</i>-Poly[[di-\m-chlorido-bis{[6-methoxy-2-(4-methylphenyliminiomethyl)phenolato-\k^2^<i>O</i>,<i>O</i>']cadmium(II)}]-di-\m~2~-thiocyanato-\k^2^<i>N</i>:<i>S</i>;\k^2^<i>S</i>:<i>N</i>]
_journal_coeditor_code EZ2146
_journal_issue 12
_journal_name_full 'Acta Crystallographica Section E'
_journal_page_first m1593
_journal_page_last m1594
_journal_paper_doi 10.1107/S1600536808038099
_journal_volume 64
_journal_year 2008
_chemical_formula_iupac '[Cd2 Cl2 (N C S)2 (C15 H15 N O2)2]'
_chemical_formula_moiety 'C16 H15 Cd Cl N2 O2 S'
_chemical_formula_sum 'C16 H15 Cd Cl N2 O2 S'
_chemical_formula_weight 447.23
_chemical_name_systematic
;
<i>catena</i>-Poly[[di-\m-chlorido-bis{[6-methoxy-2-(4-
methylphenyliminiomethyl)phenolato-\k^2^<i>O</i>,<i>O</i>']cadmium(II)}]-
di-\m~2~-thiocyanato-\k^2^<i>N</i>:<i>S</i>;\k^2^<i>S</i>:<i>N</i>]
;
_space_group_IT_number 2
_symmetry_cell_setting triclinic
_symmetry_space_group_name_Hall '-P 1'
_symmetry_space_group_name_H-M 'P -1'
_atom_sites_solution_hydrogens geom
_atom_sites_solution_primary direct
_atom_sites_solution_secondary difmap
_audit_creation_method SHELXL-97
_cell_angle_alpha 71.518(2)
_cell_angle_beta 77.444(2)
_cell_angle_gamma 80.732(2)
_cell_formula_units_Z 2
_cell_length_a 9.0485(2)
_cell_length_b 9.7321(2)
_cell_length_c 10.6676(3)
_cell_measurement_reflns_used 4749
_cell_measurement_temperature 296(2)
_cell_measurement_theta_max 27.39
_cell_measurement_theta_min 2.05
_cell_volume 865.32(4)
_computing_cell_refinement 'SAINT (Bruker, 2006)'
_computing_data_collection 'APEX2 (Bruker, 2006)'
_computing_data_reduction 'SAINT (Bruker, 2006)'
_computing_molecular_graphics 'SHELXTL (Sheldrick, 2008)'
_computing_publication_material 'SHELXL97 (Sheldrick, 2008)'
_computing_structure_refinement 'SHELXL97 (Sheldrick, 2008)'
_computing_structure_solution 'SHELXS97 (Sheldrick, 2008)'
_diffrn_ambient_temperature 296(2)
_diffrn_measured_fraction_theta_full 0.984
_diffrn_measured_fraction_theta_max 0.984
_diffrn_measurement_device_type 'Bruker APEXII'
_diffrn_measurement_method \w
_diffrn_radiation_monochromator graphite
_diffrn_radiation_source 'fine-focus sealed tube'
_diffrn_radiation_type MoK\a
_diffrn_radiation_wavelength 0.71073
_diffrn_reflns_av_R_equivalents 0.0289
_diffrn_reflns_av_sigmaI/netI 0.0332
_diffrn_reflns_limit_h_max 11
_diffrn_reflns_limit_h_min -11
_diffrn_reflns_limit_k_max 12
_diffrn_reflns_limit_k_min -12
_diffrn_reflns_limit_l_max 13
_diffrn_reflns_limit_l_min -13
_diffrn_reflns_number 13032
_diffrn_reflns_theta_full 27.39
_diffrn_reflns_theta_max 27.39
_diffrn_reflns_theta_min 2.05
_diffrn_standards_decay_% 0
_diffrn_standards_interval_count 0
_diffrn_standards_number 0
_exptl_absorpt_coefficient_mu 1.546
_exptl_absorpt_correction_T_max .882
_exptl_absorpt_correction_T_min .82
_exptl_absorpt_correction_type multi-scan
_exptl_absorpt_process_details '(SADABS; Sheldrick, 1996)'
_exptl_crystal_colour red
_exptl_crystal_density_diffrn 1.717
_exptl_crystal_density_method 'not measured'
_exptl_crystal_description block
_exptl_crystal_F_000 444
_exptl_crystal_size_max .266
_exptl_crystal_size_mid .107
_exptl_crystal_size_min .081
_refine_diff_density_max 0.544
_refine_diff_density_min -0.516
_refine_ls_extinction_method none
_refine_ls_goodness_of_fit_ref 1.013
_refine_ls_hydrogen_treatment constr
_refine_ls_matrix_type full
_refine_ls_number_parameters 208
_refine_ls_number_reflns 3940
_refine_ls_number_restraints 0
_refine_ls_restrained_S_all 1.013
_refine_ls_R_factor_gt 0.0321
_refine_ls_shift/su_max 0.000
_refine_ls_shift/su_mean 0.000
_refine_ls_structure_factor_coef Fsqd
_refine_ls_weighting_details 'calc w=1/[\s^2^(Fo^2^)+(0.0453P)^2^+0.1806P] where P=(Fo^2^+2Fc^2^)/3'
_refine_ls_weighting_scheme calc
_refine_ls_wR_factor_gt 0.0759
_refine_ls_wR_factor_ref 0.0811
_reflns_number_gt 3225
_reflns_number_total 3940
_reflns_threshold_expression I>2\s(I)
_cod_data_source_file ez2146.cif
_cod_data_source_block I
_cod_depositor_comments
;
The following automatic conversions were performed:
'_symmetry_cell_setting' value 'Triclinic' changed to 'triclinic'
according to '/home/saulius/struct/CIF-dictionaries/cif_core.dic'
dictionary named 'cif_core.dic' version 2.4.1 from 2010-06-29.

Automatic conversion script
Id: cif_fix_enum 1527 2010-12-29 10:47:43Z saulius 

The following automatic conversions were performed:

'_symmetry_cell_setting' value 'Triclinic' changed to 'triclinic'
according to /home/saulius/struct/CIF-dictionaries/cif_core.dic
dictionary named 'cif_core.dic' version 2.4.1 from 2010-06-29.

Automatic conversion script
Id: cif_fix_values 1715 2011-07-08 13:25:40Z adriana 
;
_cod_database_code 2220152
_cod_database_fobs_code 2220152

loop_
_symmetry_equiv_pos_as_xyz
'x, y, z'
'-x, -y, -z'

loop_
_atom_site_type_symbol
_atom_site_label
_atom_site_fract_x
_atom_site_fract_y
_atom_site_fract_z
_atom_site_U_iso_or_equiv
_atom_site_adp_type
_atom_site_calc_flag
_atom_site_refinement_flags
_atom_site_occupancy
Cd Cd1 0.16960(2) 0.06238(2) 0.54427(2) 0.04022(10) Uani d . 1
Cl Cl1 0.05869(9) 0.10606(10) 0.33628(8) 0.0508(2) Uani d . 1
O O1 -0.0129(2) 0.2707(2) 0.5970(2) 0.0479(5) Uani d . 1
N N1 0.2771(3) -0.0247(3) 0.9681(2) 0.0380(5) Uani d . 1
H H1D 0.2767 -0.0267 0.8882 0.046 Uiso calc R 1
C C1 0.6806(5) -0.4746(4) 1.2474(5) 0.0786(13) Uani d . 1
H H1A 0.6777 -0.4648 1.3347 0.118 Uiso calc R 1
H H1B 0.7825 -0.4685 1.1977 0.118 Uiso calc R 1
H H1C 0.6482 -0.5672 1.2569 0.118 Uiso calc R 1
S S1 0.64223(10) -0.27344(10) 0.58734(12) 0.0690(3) Uani d . 1
O O2 0.1735(2) 0.0798(2) 0.7460(2) 0.0448(5) Uani d . 1
C C2 0.5752(4) -0.3537(4) 1.1732(4) 0.0549(9) Uani d . 1
N N2 0.3597(3) -0.1180(3) 0.5586(3) 0.0555(7) Uani d . 1
C C3 0.4944(4) -0.2504(4) 1.2320(4) 0.0538(9) Uani d . 1
H H3A 0.5066 -0.2555 1.3178 0.065 Uiso calc R 1
C C4 0.3960(4) -0.1396(4) 1.1679(3) 0.0472(8) Uani d . 1
H H4A 0.3428 -0.0712 1.2097 0.057 Uiso calc R 1
C C5 0.3782(3) -0.1326(3) 1.0407(3) 0.0385(7) Uani d . 1
C C6 0.4605(4) -0.2321(4) 0.9780(4) 0.0541(9) Uani d . 1
H H6A 0.4510 -0.2254 0.8911 0.065 Uiso calc R 1
C C7 0.5572(4) -0.3416(4) 1.0452(4) 0.0645(10) Uani d . 1
H H7A 0.6116 -0.4091 1.0029 0.077 Uiso calc R 1
C C8 0.1852(3) 0.0767(3) 1.0080(3) 0.0405(7) Uani d . 1
H H8A 0.1835 0.0824 1.0937 0.049 Uiso calc R 1
C C9 0.0880(3) 0.1784(3) 0.9282(3) 0.0373(6) Uani d . 1
C C10 -0.0067(4) 0.2857(4) 0.9810(3) 0.0543(9) Uani d . 1
H H10A -0.0047 0.2876 1.0673 0.065 Uiso calc R 1
C C11 -0.0998(4) 0.3851(4) 0.9058(4) 0.0604(10) Uani d . 1
H H11A -0.1604 0.4560 0.9404 0.073 Uiso calc R 1
C C12 -0.1062(3) 0.3829(3) 0.7766(3) 0.0464(8) Uani d . 1
H H12A -0.1718 0.4514 0.7267 0.056 Uiso calc R 1
C C13 -0.0171(3) 0.2811(3) 0.7232(3) 0.0369(6) Uani d . 1
C C14 0.0858(3) 0.1752(3) 0.7971(3) 0.0334(6) Uani d . 1
C C15 -0.1276(4) 0.3549(4) 0.5233(3) 0.0516(8) Uani d . 1
H H15A -0.1801 0.4271 0.5654 0.077 Uiso calc R 1
H H15B -0.1987 0.2921 0.5221 0.077 Uiso calc R 1
H H15C -0.0812 0.4019 0.4330 0.077 Uiso calc R 1
C C16 0.4777(4) -0.1803(3) 0.5696(3) 0.0441(7) Uani d . 1

loop_
_atom_site_aniso_label
_atom_site_aniso_U_11
_atom_site_aniso_U_22
_atom_site_aniso_U_33
_atom_site_aniso_U_12
_atom_site_aniso_U_13
_atom_site_aniso_U_23
Cd1 0.03390(14) 0.05451(16) 0.03464(15) 0.00929(10) -0.01210(9) -0.01906(11)
Cl1 0.0445(4) 0.0800(6) 0.0284(4) -0.0077(4) -0.0083(3) -0.0144(4)
O1 0.0485(12) 0.0591(13) 0.0372(12) 0.0207(10) -0.0209(10) -0.0196(10)
N1 0.0383(13) 0.0445(13) 0.0308(14) 0.0031(11) -0.0115(10) -0.0104(11)
C1 0.056(2) 0.062(2) 0.100(3) -0.0001(19) -0.035(2) 0.012(2)
S1 0.0392(5) 0.0516(5) 0.0980(8) 0.0070(4) -0.0190(5) 0.0023(5)
O2 0.0492(13) 0.0502(12) 0.0392(12) 0.0204(10) -0.0211(10) -0.0226(10)
C2 0.0390(18) 0.0470(19) 0.068(3) -0.0045(15) -0.0191(17) 0.0037(17)
N2 0.0361(15) 0.0505(16) 0.076(2) 0.0055(13) -0.0112(14) -0.0172(15)
C3 0.052(2) 0.063(2) 0.040(2) -0.0058(17) -0.0179(16) 0.0018(16)
C4 0.0464(18) 0.0571(19) 0.0355(18) 0.0009(15) -0.0106(14) -0.0105(15)
C5 0.0341(15) 0.0419(16) 0.0375(17) -0.0010(12) -0.0119(13) -0.0066(13)
C6 0.052(2) 0.061(2) 0.051(2) 0.0156(16) -0.0234(17) -0.0204(17)
C7 0.057(2) 0.062(2) 0.079(3) 0.0174(18) -0.025(2) -0.030(2)
C8 0.0395(17) 0.0526(18) 0.0284(16) -0.0012(14) -0.0054(13) -0.0125(13)
C9 0.0336(15) 0.0459(16) 0.0314(16) 0.0038(13) -0.0064(12) -0.0132(13)
C10 0.056(2) 0.069(2) 0.0392(19) 0.0146(17) -0.0108(16) -0.0249(17)
C11 0.058(2) 0.069(2) 0.058(2) 0.0254(18) -0.0117(18) -0.0367(19)
C12 0.0386(17) 0.0500(18) 0.0453(19) 0.0127(14) -0.0117(14) -0.0123(15)
C13 0.0337(15) 0.0425(16) 0.0338(16) 0.0011(12) -0.0088(12) -0.0106(13)
C14 0.0290(14) 0.0377(15) 0.0323(16) 0.0005(11) -0.0056(11) -0.0104(12)
C15 0.0463(19) 0.062(2) 0.044(2) 0.0107(16) -0.0222(15) -0.0110(16)
C16 0.0392(17) 0.0434(17) 0.048(2) -0.0021(14) -0.0039(14) -0.0144(14)

loop_
_atom_type_symbol
_atom_type_description
_atom_type_scat_dispersion_real
_atom_type_scat_dispersion_imag
_atom_type_scat_source
C C 0.0033 0.0016 'International Tables Vol C Tables 4.2.6.8 and 6.1.1.4'
H H 0.0000 0.0000 'International Tables Vol C Tables 4.2.6.8 and 6.1.1.4'
Cd Cd -0.8075 1.2024 'International Tables Vol C Tables 4.2.6.8 and 6.1.1.4'
Cl Cl 0.1484 0.1585 'International Tables Vol C Tables 4.2.6.8 and 6.1.1.4'
N N 0.0061 0.0033 'International Tables Vol C Tables 4.2.6.8 and 6.1.1.4'
O O 0.0106 0.0060 'International Tables Vol C Tables 4.2.6.8 and 6.1.1.4'
S S 0.1246 0.1234 'International Tables Vol C Tables 4.2.6.8 and 6.1.1.4'

loop_
_geom_angle_atom_site_label_1
_geom_angle_atom_site_label_2
_geom_angle_atom_site_label_3
_geom_angle_site_symmetry_1
_geom_angle_site_symmetry_3
_geom_angle
O2 Cd1 N2 . . 92.93(9)
O2 Cd1 Cl1 . . 155.30(6)
N2 Cd1 Cl1 . . 110.91(8)
O2 Cd1 O1 . . 67.95(7)
N2 Cd1 O1 . . 160.37(10)
Cl1 Cd1 O1 . . 88.62(5)
O2 Cd1 Cl1 . 2_556 86.93(6)
N2 Cd1 Cl1 . 2_556 96.98(7)
Cl1 Cd1 Cl1 . 2_556 83.92(3)
O1 Cd1 Cl1 . 2_556 86.77(6)
O2 Cd1 S1 . 2_656 94.23(6)
N2 Cd1 S1 . 2_656 93.69(8)
Cl1 Cd1 S1 . 2_656 90.71(3)
O1 Cd1 S1 . 2_656 83.73(6)
Cl1 Cd1 S1 2_556 2_656 169.20(3)
Cd1 Cl1 Cd1 . 2_556 96.08(3)
C13 O1 C15 . . 118.3(2)
C13 O1 Cd1 . . 113.42(16)
C15 O1 Cd1 . . 126.96(18)
C8 N1 C5 . . 127.9(3)
C8 N1 H1D . . 116.1
C5 N1 H1D . . 116.1
C2 C1 H1A . . 109.5
C2 C1 H1B . . 109.5
H1A C1 H1B . . 109.5
C2 C1 H1C . . 109.5
H1A C1 H1C . . 109.5
H1B C1 H1C . . 109.5
C16 S1 Cd1 . 2_656 100.35(12)
C14 O2 Cd1 . . 123.29(18)
C7 C2 C3 . . 117.5(3)
C7 C2 C1 . . 121.8(4)
C3 C2 C1 . . 120.7(4)
C16 N2 Cd1 . . 160.6(3)
C2 C3 C4 . . 122.3(3)
C2 C3 H3A . . 118.8
C4 C3 H3A . . 118.8
C5 C4 C3 . . 118.6(3)
C5 C4 H4A . . 120.7
C3 C4 H4A . . 120.7
C6 C5 C4 . . 120.3(3)
C6 C5 N1 . . 117.0(3)
C4 C5 N1 . . 122.7(3)
C5 C6 C7 . . 119.4(3)
C5 C6 H6A . . 120.3
C7 C6 H6A . . 120.3
C2 C7 C6 . . 121.8(3)
C2 C7 H7A . . 119.1
C6 C7 H7A . . 119.1
N1 C8 C9 . . 123.5(3)
N1 C8 H8A . . 118.3
C9 C8 H8A . . 118.3
C8 C9 C14 . . 120.8(2)
C8 C9 C10 . . 118.9(3)
C14 C9 C10 . . 120.3(3)
C11 C10 C9 . . 119.9(3)
C11 C10 H10A . . 120.0
C9 C10 H10A . . 120.0
C10 C11 C12 . . 121.0(3)
C10 C11 H11A . . 119.5
C12 C11 H11A . . 119.5
C13 C12 C11 . . 120.5(3)
C13 C12 H12A . . 119.7
C11 C12 H12A . . 119.7
C12 C13 O1 . . 125.2(3)
C12 C13 C14 . . 121.0(3)
O1 C13 C14 . . 113.9(2)
O2 C14 C9 . . 121.3(3)
O2 C14 C13 . . 121.4(3)
C9 C14 C13 . . 117.3(2)
O1 C15 H15A . . 109.5
O1 C15 H15B . . 109.5
H15A C15 H15B . . 109.5
O1 C15 H15C . . 109.5
H15A C15 H15C . . 109.5
H15B C15 H15C . . 109.5
N2 C16 S1 . . 178.1(3)

loop_
_geom_bond_atom_site_label_1
_geom_bond_atom_site_label_2
_geom_bond_site_symmetry_2
_geom_bond_distance
Cd1 O2 . 2.2191(19)
Cd1 N2 . 2.244(3)
Cd1 Cl1 . 2.5187(8)
Cd1 O1 . 2.529(2)
Cd1 Cl1 2_556 2.6833(9)
Cd1 S1 2_656 2.7107(10)
Cl1 Cd1 2_556 2.6833(9)
O1 C13 . 1.373(3)
O1 C15 . 1.428(4)
N1 C8 . 1.303(4)
N1 C5 . 1.421(4)
N1 H1D . 0.8600
C1 C2 . 1.515(5)
C1 H1A . 0.9600
C1 H1B . 0.9600
C1 H1C . 0.9600
S1 C16 . 1.629(3)
S1 Cd1 2_656 2.7107(10)
O2 C14 . 1.299(3)
C2 C7 . 1.376(5)
C2 C3 . 1.379(5)
N2 C16 . 1.150(4)
C3 C4 . 1.383(4)
C3 H3A . 0.9300
C4 C5 . 1.381(4)
C4 H4A . 0.9300
C5 C6 . 1.379(4)
C6 C7 . 1.380(5)
C6 H6A . 0.9300
C7 H7A . 0.9300
C8 C9 . 1.410(4)
C8 H8A . 0.9300
C9 C14 . 1.413(4)
C9 C10 . 1.420(4)
C10 C11 . 1.352(5)
C10 H10A . 0.9300
C11 C12 . 1.400(5)
C11 H11A . 0.9300
C12 C13 . 1.362(4)
C12 H12A . 0.9300
C13 C14 . 1.430(4)
C15 H15A . 0.9600
C15 H15B . 0.9600
C15 H15C . 0.9600

loop_
_geom_torsion_atom_site_label_1
_geom_torsion_atom_site_label_2
_geom_torsion_atom_site_label_3
_geom_torsion_atom_site_label_4
_geom_torsion_site_symmetry_1
_geom_torsion_site_symmetry_4
_geom_torsion
O2 Cd1 Cl1 Cd1 . 2_556 -68.87(15)
N2 Cd1 Cl1 Cd1 . 2_556 95.17(8)
O1 Cd1 Cl1 Cd1 . 2_556 -86.90(6)
Cl1 Cd1 Cl1 Cd1 2_556 2_556 0.0
S1 Cd1 Cl1 Cd1 2_656 2_556 -170.61(3)
O2 Cd1 O1 C13 . . -2.23(18)
N2 Cd1 O1 C13 . . -16.0(4)
Cl1 Cd1 O1 C13 . . 169.75(19)
Cl1 Cd1 O1 C13 2_556 . 85.76(19)
S1 Cd1 O1 C13 2_656 . -99.38(19)
O2 Cd1 O1 C15 . . -169.0(3)
N2 Cd1 O1 C15 . . 177.2(3)
Cl1 Cd1 O1 C15 . . 3.0(2)
Cl1 Cd1 O1 C15 2_556 . -81.0(2)
S1 Cd1 O1 C15 2_656 . 93.8(2)
N2 Cd1 O2 C14 . . 177.8(2)
Cl1 Cd1 O2 C14 . . -17.1(3)
O1 Cd1 O2 C14 . . 2.4(2)
Cl1 Cd1 O2 C14 2_556 . -85.3(2)
S1 Cd1 O2 C14 2_656 . 83.9(2)
O2 Cd1 N2 C16 . . -59.5(9)
Cl1 Cd1 N2 C16 . . 127.1(9)
O1 Cd1 N2 C16 . . -46.8(10)
Cl1 Cd1 N2 C16 2_556 . -146.8(9)
S1 Cd1 N2 C16 2_656 . 34.9(9)
C7 C2 C3 C4 . . 1.3(5)
C1 C2 C3 C4 . . -179.2(3)
C2 C3 C4 C5 . . 0.1(5)
C3 C4 C5 C6 . . -1.8(5)
C3 C4 C5 N1 . . 178.5(3)
C8 N1 C5 C6 . . 177.7(3)
C8 N1 C5 C4 . . -2.6(5)
C4 C5 C6 C7 . . 2.1(5)
N1 C5 C6 C7 . . -178.2(3)
C3 C2 C7 C6 . . -0.9(6)
C1 C2 C7 C6 . . 179.6(3)
C5 C6 C7 C2 . . -0.7(6)
C5 N1 C8 C9 . . -179.5(3)
N1 C8 C9 C14 . . -0.1(5)
N1 C8 C9 C10 . . -179.3(3)
C8 C9 C10 C11 . . 179.4(3)
C14 C9 C10 C11 . . 0.2(5)
C9 C10 C11 C12 . . 1.0(6)
C10 C11 C12 C13 . . -0.8(6)
C11 C12 C13 O1 . . -178.9(3)
C11 C12 C13 C14 . . -0.6(5)
C15 O1 C13 C12 . . -11.6(5)
Cd1 O1 C13 C12 . . -179.6(3)
C15 O1 C13 C14 . . 169.9(3)
Cd1 O1 C13 C14 . . 1.9(3)
Cd1 O2 C14 C9 . . 177.4(2)
Cd1 O2 C14 C13 . . -2.4(4)
C8 C9 C14 O2 . . -0.5(4)
C10 C9 C14 O2 . . 178.7(3)
C8 C9 C14 C13 . . 179.3(3)
C10 C9 C14 C13 . . -1.4(4)
C12 C13 C14 O2 . . -178.5(3)
O1 C13 C14 O2 . . 0.0(4)
C12 C13 C14 C9 . . 1.7(4)
O1 C13 C14 C9 . . -179.8(3)
